data_7155371
loop_
_publ_author_name
'Gan, Xiaoping'
'Liu, Guangjin'
'Chu, Mingjie'
'Xi, Wengang'
'Ren, Zili'
'Zhang, Xiuli'
'Tian, Yupeng'
'Zhou, Hongping'

_publ_section_title
;
 Intermolecular interactions boost aggregation induced emission in
 carbazole Schiff base derivatives.
;
_journal_issue 1
_journal_name_full 'Organic &amp; biomolecular chemistry'
_journal_page_first 256
_journal_page_last 264
_journal_paper_doi 10.1039/c6ob02181f
_journal_volume 15
_journal_year 2016
_chemical_formula_moiety 'C25 H25 N O7 S'
_chemical_formula_sum 'C25 H25 N O7 S'
_chemical_formula_weight 483.52
_chemical_name_common
;
(<i>2E</i>)-1-(2-aminophenyl)-3-(4-ethoxyphenyl)-2-propen-1-one
;
_chemical_name_systematic
;
(<i>2E</i>)-1-(2-aminophenyl)-3-(4-ethoxyphenyl)-2-propen-1-one
;
_space_group_IT_number 2
_symmetry_cell_setting triclinic
_symmetry_space_group_name_Hall '-P 1'
_symmetry_space_group_name_H-M 'P -1'
_atom_sites_solution_hydrogens geom
_atom_sites_solution_primary direct
_atom_sites_solution_secondary difmap
_audit_block_doi 10.5517/ccdc.csd.cc13y35b
_audit_creation_method SHELXL-97
_audit_update_record
;
2014-12-23 deposited with the CCDC.
2016-11-21 downloaded from the CCDC.
;
_cell_angle_alpha 94.6420(18)
_cell_angle_beta 93.0310(17)
_cell_angle_gamma 114.9200(15)
_cell_formula_units_Z 2
_cell_length_a 7.9273(5)
_cell_length_b 9.3159(6)
_cell_length_c 18.0174(12)
_cell_measurement_reflns_used 4641
_cell_measurement_temperature 100(2)
_cell_measurement_theta_max 26.00
_cell_measurement_theta_min 2.28
_cell_volume 1197.16(14)
_computing_cell_refinement 'SAINT (Bruker, 2009)'
_computing_data_collection 'APEX2 (Bruker, 2009)'
_computing_data_reduction SAINT
_computing_molecular_graphics SHELXTL
_computing_publication_material
;
SHELXTL and PLATON (Spek, 2009)
;
_computing_structure_refinement SHELXTL
_computing_structure_solution 'SHELXTL (Sheldrick, 2008)'
_diffrn_ambient_temperature 100
_diffrn_measured_fraction_theta_full 0.985
_diffrn_measured_fraction_theta_max 0.985
_diffrn_measurement_device_type 'CCD area detector'
_diffrn_measurement_method 'phi and omega scans'
_diffrn_radiation_monochromator graphite
_diffrn_radiation_source 'sealed tube'
_diffrn_radiation_type MoK\a
_diffrn_radiation_wavelength 0.71073
_diffrn_reflns_av_R_equivalents 0.0280
_diffrn_reflns_av_sigmaI/netI 0.0264
_diffrn_reflns_limit_h_max 9
_diffrn_reflns_limit_h_min -9
_diffrn_reflns_limit_k_max 11
_diffrn_reflns_limit_k_min -11
_diffrn_reflns_limit_l_max 22
_diffrn_reflns_limit_l_min -22
_diffrn_reflns_number 18714
_diffrn_reflns_theta_full 26.00
_diffrn_reflns_theta_max 26.00
_diffrn_reflns_theta_min 2.28
_diffrn_standards_number 0
_exptl_absorpt_coefficient_mu 0.181
_exptl_absorpt_correction_T_max 0.9769
_exptl_absorpt_correction_T_min 0.9318
_exptl_absorpt_correction_type multi-scan
_exptl_absorpt_process_details '(SADABS; Bruker, 2009)'
_exptl_crystal_colour Colorless
_exptl_crystal_density_diffrn 1.341
_exptl_crystal_density_method 'not measured'
_exptl_crystal_description Block
_exptl_crystal_F_000 508
_exptl_crystal_size_max 0.40
_exptl_crystal_size_mid 0.27
_exptl_crystal_size_min 0.13
_refine_diff_density_max 0.313
_refine_diff_density_min -0.367
_refine_diff_density_rms 0.061
_refine_ls_extinction_method none
_refine_ls_goodness_of_fit_ref 1.072
_refine_ls_hydrogen_treatment mixed
_refine_ls_matrix_type full
_refine_ls_number_parameters 326
_refine_ls_number_reflns 4641
_refine_ls_number_restraints 0
_refine_ls_restrained_S_all 1.072
_refine_ls_R_factor_all 0.0579
_refine_ls_R_factor_gt 0.0451
_refine_ls_shift/su_max 0.000
_refine_ls_shift/su_mean 0.000
_refine_ls_structure_factor_coef Fsqd
_refine_ls_weighting_details 'calc w=1/[\s^2^(Fo^2^)+(0.0741P)^2^+0.4319P] where P=(Fo^2^+2Fc^2^)/3'
_refine_ls_weighting_scheme calc
_refine_ls_wR_factor_gt 0.1295
_refine_ls_wR_factor_ref 0.1442
_reflns_number_gt 3713
_reflns_number_total 4641
_reflns_threshold_expression 'I > 2\s(I)'
_cod_data_source_file c6ob02181f2.cif
_cod_data_source_block tknm6
_cod_depositor_comments
;
The following automatic conversions were performed:

'_symmetry_cell_setting' value 'Triclinic' changed to 'triclinic'
according to
/usr/data/users/saulius/crontab/automatic-downloads/rss-feeds/RSC/lib/dictionaries/cif_core.dic
dictionary named 'cif_core.dic' version 2.4.2 from 2011-04-26.

Automatic conversion script
Id: cif_fix_values 4268 2015-11-12 08:31:59Z antanas 

 Adding full bibliography for 7155369--7155373.cif.
;
_cod_database_code 7155371

loop_
_symmetry_equiv_pos_as_xyz
'x, y, z'
'-x, -y, -z'

loop_
_atom_site_label
_atom_site_type_symbol
_atom_site_fract_x
_atom_site_fract_y
_atom_site_fract_z
_atom_site_U_iso_or_equiv
_atom_site_adp_type
_atom_site_occupancy
_atom_site_symmetry_multiplicity
_atom_site_calc_flag
_atom_site_refinement_flags
_atom_site_disorder_assembly
_atom_site_disorder_group
S1 S 1.15174(7) 1.01817(6) 0.31244(3) 0.04260(18) Uani 1 1 d . A .
N1 N 1.0666(3) 0.9086(2) 0.37895(10) 0.0439(4) Uani 1 1 d . . .
O1 O 1.3114(2) 0.9915(2) 0.29700(10) 0.0603(5) Uani 1 1 d . . .
O2 O 1.1748(2) 1.17641(18) 0.33328(9) 0.0574(4) Uani 1 1 d . . .
O3 O 0.2369(2) 0.7301(2) 0.45701(8) 0.0500(4) Uani 1 1 d . . .
O4 O -0.2495(2) 0.4574(2) 0.79192(10) 0.0673(5) Uani 1 1 d . . .
O5 O 0.0356(3) 0.5576(2) 0.90052(9) 0.0609(5) Uani 1 1 d . . .
O6 O 0.3859(2) 0.7083(2) 0.87108(9) 0.0601(5) Uani 1 1 d . . .
O7 O 0.5721(3) 0.7461(3) 0.05982(12) 0.0876(7) Uani 1 1 d . . .
C1 C 0.9468(4) 0.7944(3) 0.19766(14) 0.0583(6) Uani 1 1 d . A .
H1A H 1.0151 0.7391 0.2119 0.070 Uiso 1 1 calc R . .
C2 C 0.8098(4) 0.7303(3) 0.13888(14) 0.0618(7) Uani 1 1 d . . .
H2A H 0.7847 0.6314 0.1136 0.074 Uiso 1 1 calc R A .
C3 C 0.7104(4) 0.8117(3) 0.11749(13) 0.0535(6) Uani 1 1 d . A .
C4 C 0.7474(4) 0.9576(3) 0.15462(15) 0.0682(8) Uani 1 1 d . . .
H4A H 0.6794 1.0129 0.1401 0.082 Uiso 1 1 calc R A .
C5 C 0.8848(4) 1.0224(3) 0.21322(14) 0.0571(6) Uani 1 1 d . A .
H5A H 0.9110 1.1222 0.2378 0.068 Uiso 1 1 calc R . .
C6 C 0.9831(3) 0.9403(2) 0.23548(11) 0.0389(4) Uani 1 1 d . . .
C7 C 0.8965(3) 0.8750(2) 0.40946(11) 0.0347(4) Uani 1 1 d . . .
C8 C 0.8418(3) 0.7606(2) 0.45870(12) 0.0393(5) Uani 1 1 d . . .
H8A H 0.9181 0.7109 0.4707 0.047 Uiso 1 1 calc R . .
C9 C 0.6766(3) 0.7200(2) 0.48989(11) 0.0398(5) Uani 1 1 d . . .
H9A H 0.6450 0.6475 0.5251 0.048 Uiso 1 1 calc R . .
C10 C 0.5553(3) 0.7861(2) 0.46955(10) 0.0335(4) Uani 1 1 d . . .
C11 C 0.6118(3) 0.9011(2) 0.42047(11) 0.0401(5) Uani 1 1 d . . .
H11A H 0.5324 0.9464 0.4063 0.048 Uiso 1 1 calc R . .
C12 C 0.7822(3) 0.9495(2) 0.39227(12) 0.0422(5) Uani 1 1 d . . .
H12A H 0.8209 1.0315 0.3619 0.051 Uiso 1 1 calc R . .
C13 C 0.3685(3) 0.7338(2) 0.49702(11) 0.0357(4) Uani 1 1 d . . .
C14 C 0.3480(3) 0.6928(2) 0.57407(11) 0.0380(4) Uani 1 1 d . . .
H14A H 0.4530 0.7029 0.6037 0.046 Uiso 1 1 calc R . .
C15 C 0.1855(3) 0.6420(2) 0.60279(11) 0.0388(4) Uani 1 1 d . . .
H15A H 0.0813 0.6195 0.5696 0.047 Uiso 1 1 calc R . .
C16 C 0.1505(3) 0.6173(2) 0.68042(11) 0.0373(4) Uani 1 1 d . . .
C17 C -0.0333(3) 0.5450(2) 0.69725(11) 0.0409(5) Uani 1 1 d . . .
H17A H -0.1299 0.5083 0.6589 0.049 Uiso 1 1 calc R . .
C18 C -0.0743(3) 0.5269(2) 0.77053(12) 0.0436(5) Uani 1 1 d . . .
C19 C 0.0711(3) 0.5830(2) 0.82788(11) 0.0435(5) Uani 1 1 d . . .
C20 C 0.2545(3) 0.6553(3) 0.81079(11) 0.0429(5) Uani 1 1 d . . .
C21 C 0.2957(3) 0.6734(3) 0.73765(11) 0.0423(5) Uani 1 1 d . . .
H21A H 0.4193 0.7226 0.7267 0.051 Uiso 1 1 calc R . .
C22 C -0.3989(4) 0.3905(5) 0.73433(18) 0.0946(12) Uani 1 1 d . . .
H22A H -0.5149 0.3412 0.7561 0.142 Uiso 1 1 calc R . .
H22B H -0.3816 0.3120 0.7017 0.142 Uiso 1 1 calc R . .
H22C H -0.4012 0.4730 0.7062 0.142 Uiso 1 1 calc R . .
C23 C -0.0223(7) 0.6616(6) 0.93965(19) 0.1178(16) Uani 1 1 d . . .
H23A H -0.0617 0.6239 0.9867 0.177 Uiso 1 1 calc R . .
H23B H -0.1247 0.6665 0.9108 0.177 Uiso 1 1 calc R . .
H23C H 0.0795 0.7659 0.9484 0.177 Uiso 1 1 calc R . .
C24 C 0.5762(4) 0.7827(5) 0.85762(16) 0.0803(9) Uani 1 1 d . . .
H24A H 0.6531 0.8125 0.9043 0.120 Uiso 1 1 calc R . .
H24B H 0.5986 0.8760 0.8332 0.120 Uiso 1 1 calc R . .
H24C H 0.6060 0.7100 0.8262 0.120 Uiso 1 1 calc R . .
C25 C 0.4245(8) 0.7836(8) 0.0524(3) 0.090(2) Uani 0.609(6) 1 d P A 1
H25A H 0.3343 0.7114 0.0134 0.135 Uiso 0.609(6) 1 calc PR A 1
H25B H 0.4668 0.8906 0.0398 0.135 Uiso 0.609(6) 1 calc PR A 1
H25C H 0.3682 0.7752 0.0986 0.135 Uiso 0.609(6) 1 calc PR A 1
C25X C 0.4849(13) 0.6066(9) 0.0337(5) 0.087(3) Uani 0.391(6) 1 d P A 2
H25D H 0.5708 0.5625 0.0212 0.131 Uiso 0.391(6) 1 calc PR A 2
H25E H 0.4079 0.6004 -0.0105 0.131 Uiso 0.391(6) 1 calc PR A 2
H25F H 0.4074 0.5477 0.0700 0.131 Uiso 0.391(6) 1 calc PR A 2
H1N1 H 1.127(4) 0.863(3) 0.3903(13) 0.045(7) Uiso 1 1 d . . .

loop_
_atom_site_aniso_label
_atom_site_aniso_U_11
_atom_site_aniso_U_22
_atom_site_aniso_U_33
_atom_site_aniso_U_23
_atom_site_aniso_U_13
_atom_site_aniso_U_12
S1 0.0321(3) 0.0459(3) 0.0466(3) 0.0130(2) 0.0020(2) 0.0124(2)
N1 0.0347(10) 0.0581(11) 0.0489(11) 0.0209(9) 0.0081(8) 0.0266(9)
O1 0.0358(9) 0.0837(12) 0.0664(11) 0.0286(9) 0.0132(8) 0.0259(8)
O2 0.0567(10) 0.0412(8) 0.0595(10) 0.0056(7) -0.0123(8) 0.0088(7)
O3 0.0368(8) 0.0803(11) 0.0416(8) 0.0139(7) 0.0022(6) 0.0326(8)
O4 0.0506(11) 0.0813(12) 0.0533(10) 0.0093(9) 0.0178(8) 0.0105(9)
O5 0.0815(13) 0.0713(11) 0.0385(9) 0.0198(8) 0.0187(8) 0.0371(10)
O6 0.0571(11) 0.0833(12) 0.0386(9) 0.0124(8) -0.0036(7) 0.0288(9)
O7 0.0954(17) 0.0944(16) 0.0607(12) -0.0200(11) -0.0336(11) 0.0386(14)
C1 0.0742(18) 0.0517(13) 0.0608(15) 0.0010(11) -0.0038(13) 0.0405(13)
C2 0.0833(19) 0.0493(13) 0.0539(15) -0.0076(11) -0.0074(13) 0.0333(13)
C3 0.0641(16) 0.0532(13) 0.0392(12) 0.0022(10) -0.0082(10) 0.0231(11)
C4 0.089(2) 0.0579(15) 0.0651(16) -0.0057(12) -0.0290(14) 0.0447(15)
C5 0.0752(17) 0.0432(12) 0.0552(14) -0.0043(10) -0.0179(12) 0.0322(12)
C6 0.0416(11) 0.0386(10) 0.0372(11) 0.0090(8) 0.0055(8) 0.0168(9)
C7 0.0296(10) 0.0394(10) 0.0356(10) 0.0029(8) -0.0001(7) 0.0157(8)
C8 0.0342(11) 0.0440(11) 0.0474(12) 0.0118(9) 0.0014(8) 0.0233(9)
C9 0.0382(11) 0.0439(11) 0.0422(11) 0.0147(9) 0.0041(8) 0.0204(9)
C10 0.0327(10) 0.0387(10) 0.0304(9) -0.0001(7) -0.0011(7) 0.0176(8)
C11 0.0402(11) 0.0465(11) 0.0438(11) 0.0098(9) 0.0025(9) 0.0276(9)
C12 0.0438(12) 0.0442(11) 0.0467(12) 0.0166(9) 0.0079(9) 0.0242(9)
C13 0.0339(10) 0.0404(10) 0.0364(10) 0.0003(8) 0.0001(8) 0.0205(8)
C14 0.0356(11) 0.0457(11) 0.0353(10) 0.0053(8) 0.0008(8) 0.0202(9)
C15 0.0383(11) 0.0433(11) 0.0359(10) 0.0025(8) -0.0004(8) 0.0193(9)
C16 0.0407(11) 0.0369(10) 0.0375(11) 0.0058(8) 0.0060(8) 0.0193(8)
C17 0.0430(12) 0.0399(10) 0.0385(11) 0.0022(8) 0.0027(9) 0.0169(9)
C18 0.0445(12) 0.0381(10) 0.0455(12) 0.0063(9) 0.0109(9) 0.0140(9)
C19 0.0584(14) 0.0419(11) 0.0371(11) 0.0129(9) 0.0112(9) 0.0258(10)
C20 0.0533(13) 0.0453(11) 0.0364(11) 0.0088(9) -0.0004(9) 0.0272(10)
C21 0.0407(12) 0.0487(11) 0.0393(11) 0.0091(9) 0.0045(9) 0.0200(9)
C22 0.0423(16) 0.131(3) 0.072(2) 0.0018(19) 0.0119(14) 0.0015(17)
C23 0.204(5) 0.152(4) 0.0564(19) 0.026(2) 0.050(3) 0.126(4)
C24 0.0509(17) 0.127(3) 0.0575(17) 0.0093(17) -0.0110(12) 0.0351(17)
C25 0.079(4) 0.115(5) 0.068(3) -0.001(3) -0.029(3) 0.040(3)
C25X 0.095(7) 0.060(5) 0.070(5) 0.006(4) -0.024(4) 0.002(4)

loop_
_atom_type_symbol
_atom_type_description
_atom_type_scat_dispersion_real
_atom_type_scat_dispersion_imag
_atom_type_scat_source
C C 0.0033 0.0016 'International Tables Vol C Tables 4.2.6.8 and 6.1.1.4'
H H 0.0000 0.0000 'International Tables Vol C Tables 4.2.6.8 and 6.1.1.4'
N N 0.0061 0.0033 'International Tables Vol C Tables 4.2.6.8 and 6.1.1.4'
O O 0.0106 0.0060 'International Tables Vol C Tables 4.2.6.8 and 6.1.1.4'
S S 0.1246 0.1234 'International Tables Vol C Tables 4.2.6.8 and 6.1.1.4'

loop_
_citation_id
_citation_doi
_citation_year
1 10.1134/S1063774515070135 2015

loop_
_geom_angle_atom_site_label_1
_geom_angle_atom_site_label_2
_geom_angle_atom_site_label_3
_geom_angle
O2 S1 O1 119.17(11)
O2 S1 N1 110.00(11)
O1 S1 N1 103.73(10)
O2 S1 C6 106.84(10)
O1 S1 C6 109.93(10)
N1 S1 C6 106.55(10)
C7 N1 S1 127.94(15)
C7 N1 H1N1 119.9(18)
S1 N1 H1N1 111.7(18)
C18 O4 C22 117.04(19)
C19 O5 C23 116.3(2)
C20 O6 C24 118.01(19)
C25X O7 C25 95.3(6)
C25X O7 C3 129.5(5)
C25 O7 C3 123.4(3)
C2 C1 C6 120.0(2)
C2 C1 H1A 120.0
C6 C1 H1A 120.0
C3 C2 C1 120.1(2)
C3 C2 H2A 119.9
C1 C2 H2A 119.9
C2 C3 O7 119.9(2)
C2 C3 C4 120.0(2)
O7 C3 C4 120.2(2)
C3 C4 C5 120.1(2)
C3 C4 H4A 119.9
C5 C4 H4A 119.9
C6 C5 C4 120.1(2)
C6 C5 H5A 119.9
C4 C5 H5A 119.9
C5 C6 C1 119.7(2)
C5 C6 S1 120.44(16)
C1 C6 S1 119.89(17)
C8 C7 C12 119.33(18)
C8 C7 N1 117.26(17)
C12 C7 N1 123.40(18)
C9 C8 C7 120.56(17)
C9 C8 H8A 119.7
C7 C8 H8A 119.7
C8 C9 C10 120.71(18)
C8 C9 H9A 119.6
C10 C9 H9A 119.6
C11 C10 C9 118.18(18)
C11 C10 C13 119.87(17)
C9 C10 C13 121.92(17)
C12 C11 C10 121.52(18)
C12 C11 H11A 119.2
C10 C11 H11A 119.2
C11 C12 C7 119.46(18)
C11 C12 H12A 120.3
C7 C12 H12A 120.3
O3 C13 C14 121.45(18)
O3 C13 C10 120.36(18)
C14 C13 C10 118.15(17)
C15 C14 C13 122.26(18)
C15 C14 H14A 118.9
C13 C14 H14A 118.9
C14 C15 C16 127.60(19)
C14 C15 H15A 116.2
C16 C15 H15A 116.2
C17 C16 C21 119.97(18)
C17 C16 C15 118.27(18)
C21 C16 C15 121.62(18)
C18 C17 C16 120.5(2)
C18 C17 H17A 119.7
C16 C17 H17A 119.7
O4 C18 C17 124.5(2)
O4 C18 C19 116.05(19)
C17 C18 C19 119.5(2)
O5 C19 C20 119.3(2)
O5 C19 C18 120.8(2)
C20 C19 C18 119.73(19)
O6 C20 C21 124.1(2)
O6 C20 C19 115.03(19)
C21 C20 C19 120.9(2)
C20 C21 C16 119.4(2)
C20 C21 H21A 120.3
C16 C21 H21A 120.3
O4 C22 H22A 109.5
O4 C22 H22B 109.5
H22A C22 H22B 109.5
O4 C22 H22C 109.5
H22A C22 H22C 109.5
H22B C22 H22C 109.5
O5 C23 H23A 109.5
O5 C23 H23B 109.5
H23A C23 H23B 109.5
O5 C23 H23C 109.5
H23A C23 H23C 109.5
H23B C23 H23C 109.5
O6 C24 H24A 109.5
O6 C24 H24B 109.5
H24A C24 H24B 109.5
O6 C24 H24C 109.5
H24A C24 H24C 109.5
H24B C24 H24C 109.5
O7 C25 H25A 109.5
O7 C25 H25B 109.5
O7 C25 H25C 109.5
O7 C25X H25D 109.5
O7 C25X H25E 109.5
H25D C25X H25E 109.5
O7 C25X H25F 109.5
H25D C25X H25F 109.5
H25E C25X H25F 109.5

loop_
_geom_bond_atom_site_label_1
_geom_bond_atom_site_label_2
_geom_bond_distance
S1 O2 1.4225(17)
S1 O1 1.4254(17)
S1 N1 1.6237(18)
S1 C6 1.749(2)
N1 C7 1.403(3)
N1 H1N1 0.79(2)
O3 C13 1.223(2)
O4 C18 1.355(3)
O4 C22 1.418(4)
O5 C19 1.371(2)
O5 C23 1.395(4)
O6 C20 1.367(3)
O6 C24 1.414(3)
O7 C25X 1.224(7)
O7 C25 1.358(6)
O7 C3 1.366(3)
C1 C2 1.374(4)
C1 C6 1.376(3)
C1 H1A 0.9300
C2 C3 1.364(3)
C2 H2A 0.9300
C3 C4 1.370(3)
C4 C5 1.373(3)
C4 H4A 0.9300
C5 C6 1.368(3)
C5 H5A 0.9300
C7 C8 1.384(3)
C7 C12 1.391(3)
C8 C9 1.367(3)
C8 H8A 0.9300
C9 C10 1.391(3)
C9 H9A 0.9300
C10 C11 1.386(3)
C10 C13 1.478(3)
C11 C12 1.372(3)
C11 H11A 0.9300
C12 H12A 0.9300
C13 C14 1.469(3)
C14 C15 1.322(3)
C14 H14A 0.9300
C15 C16 1.458(3)
C15 H15A 0.9300
C16 C17 1.386(3)
C16 C21 1.394(3)
C17 C18 1.383(3)
C17 H17A 0.9300
C18 C19 1.396(3)
C19 C20 1.385(3)
C20 C21 1.381(3)
C21 H21A 0.9300
C22 H22A 0.9600
C22 H22B 0.9600
C22 H22C 0.9600
C23 H23A 0.9600
C23 H23B 0.9600
C23 H23C 0.9600
C24 H24A 0.9600
C24 H24B 0.9600
C24 H24C 0.9600
C25 H25A 0.9600
C25 H25B 0.9600
C25 H25C 0.9600
C25X H25D 0.9600
C25X H25E 0.9600
C25X H25F 0.9600

loop_
_geom_torsion_atom_site_label_1
_geom_torsion_atom_site_label_2
_geom_torsion_atom_site_label_3
_geom_torsion_atom_site_label_4
_geom_torsion
O2 S1 N1 C7 59.8(2)
O1 S1 N1 C7 -171.71(19)
C6 S1 N1 C7 -55.7(2)
C6 C1 C2 C3 0.5(4)
C1 C2 C3 O7 -178.9(3)
C1 C2 C3 C4 0.1(4)
C25X O7 C3 C2 20.9(8)
C25 O7 C3 C2 154.4(4)
C25X O7 C3 C4 -158.0(7)
C25 O7 C3 C4 -24.6(5)
C2 C3 C4 C5 0.2(5)
O7 C3 C4 C5 179.1(3)
C3 C4 C5 C6 -1.0(5)
C4 C5 C6 C1 1.6(4)
C4 C5 C6 S1 -177.4(2)
C2 C1 C6 C5 -1.4(4)
C2 C1 C6 S1 177.7(2)
O2 S1 C6 C5 -8.3(2)
O1 S1 C6 C5 -139.0(2)
N1 S1 C6 C5 109.2(2)
O2 S1 C6 C1 172.63(19)
O1 S1 C6 C1 42.0(2)
N1 S1 C6 C1 -69.8(2)
S1 N1 C7 C8 171.25(17)
S1 N1 C7 C12 -8.3(3)
C12 C7 C8 C9 0.5(3)
N1 C7 C8 C9 -179.14(19)
C7 C8 C9 C10 3.7(3)
C8 C9 C10 C11 -3.9(3)
C8 C9 C10 C13 174.33(18)
C9 C10 C11 C12 0.0(3)
C13 C10 C11 C12 -178.27(18)
C10 C11 C12 C7 4.1(3)
C8 C7 C12 C11 -4.3(3)
N1 C7 C12 C11 175.3(2)
C11 C10 C13 O3 32.8(3)
C9 C10 C13 O3 -145.4(2)
C11 C10 C13 C14 -144.95(19)
C9 C10 C13 C14 36.8(3)
O3 C13 C14 C15 3.6(3)
C10 C13 C14 C15 -178.65(18)
C13 C14 C15 C16 -171.40(18)
C14 C15 C16 C17 -172.3(2)
C14 C15 C16 C21 11.9(3)
C21 C16 C17 C18 -0.4(3)
C15 C16 C17 C18 -176.29(18)
C22 O4 C18 C17 4.0(4)
C22 O4 C18 C19 -176.1(3)
C16 C17 C18 O4 -179.7(2)
C16 C17 C18 C19 0.3(3)
C23 O5 C19 C20 103.5(3)
C23 O5 C19 C18 -81.0(3)
O4 C18 C19 O5 4.4(3)
C17 C18 C19 O5 -175.72(18)
O4 C18 C19 C20 179.85(19)
C17 C18 C19 C20 -0.2(3)
C24 O6 C20 C21 -1.6(3)
C24 O6 C20 C19 179.7(2)
O5 C19 C20 O6 -5.5(3)
C18 C19 C20 O6 178.95(18)
O5 C19 C20 C21 175.77(18)
C18 C19 C20 C21 0.2(3)
O6 C20 C21 C16 -178.91(19)
C19 C20 C21 C16 -0.3(3)
C17 C16 C21 C20 0.4(3)
C15 C16 C21 C20 176.12(19)
